data_7213389
loop_
_publ_author_name
'Besenyei, G\'abor'
'P\'ark\'anyi, L\'aszl\'o'
'Foch, Isabella'
'Sim\'andi, L\'aszl\'o I.'
'K\'alm\'an, Alajos'

_publ_section_title
;
 Crystallographic characterisation of arenesulfonyl azides. Structural and
 kinetic effects induced by ortho- and para-substituents
;
_journal_issue 9
_journal_name_full 'Journal of the Chemical Society, Perkin Transactions 2'
_journal_page_first 1798
_journal_paper_doi 10.1039/b004337k
_journal_year 2000
_chemical_formula_sum 'C10 H9 Fe N3 O2 S'
_chemical_formula_weight 291.11
_chemical_name_systematic
;                                                                               
 ferrocenesulfonyl azide                                                                              
;
_space_group_IT_number 14
_symmetry_cell_setting monoclinic
_symmetry_space_group_name_Hall '-P 2yn'
_symmetry_space_group_name_H-M 'P 1 21/n 1'
_atom_sites_solution_hydrogens geom
_atom_sites_solution_primary direct
_atom_sites_solution_secondary difmap
_audit_creation_method SHELXL-97
_cell_angle_alpha 90.00
_cell_angle_beta 92.29(1)
_cell_angle_gamma 90.00
_cell_formula_units_Z 8
_cell_length_a 5.984(1)
_cell_length_b 35.194(1)
_cell_length_c 10.795(1)
_cell_measurement_reflns_used 25
_cell_measurement_temperature 293(2)
_cell_measurement_theta_max 16.99
_cell_measurement_theta_min 15.32
_cell_volume 2271.6(4)
_computing_cell_refinement 'CAD4 Express'
_computing_data_collection 'CAD4 Express'
_computing_data_reduction 'XCAD4 (Harms 1996)'
_computing_structure_refinement 'SHELXL-97 (Sheldrick, 1997)'
_computing_structure_solution 'SHELXS-97 (Sheldrick, 1997)'
_diffrn_ambient_temperature 293(2)
_diffrn_measured_fraction_theta_full 0.950
_diffrn_measured_fraction_theta_max 0.950
_diffrn_measurement_device_type 'Enraf-Nonius CAD4'
_diffrn_measurement_method \w--2\q
_diffrn_radiation_monochromator graphite
_diffrn_radiation_source 'fine-focus sealed tube'
_diffrn_radiation_type 'MO k\a'
_diffrn_radiation_wavelength 0.710730
_diffrn_reflns_av_R_equivalents 0.0148
_diffrn_reflns_av_sigmaI/netI 0.0300
_diffrn_reflns_limit_h_max 0
_diffrn_reflns_limit_h_min -7
_diffrn_reflns_limit_k_max 46
_diffrn_reflns_limit_k_min -20
_diffrn_reflns_limit_l_max 13
_diffrn_reflns_limit_l_min -14
_diffrn_reflns_number 5791
_diffrn_reflns_theta_full 27.97
_diffrn_reflns_theta_max 27.97
_diffrn_reflns_theta_min 2.31
_diffrn_standards_decay_% 41.1
_diffrn_standards_interval_time 60
_diffrn_standards_number 3
_exptl_absorpt_coefficient_mu 1.503
_exptl_absorpt_correction_T_max 0.883
_exptl_absorpt_correction_T_min 0.607
_exptl_absorpt_correction_type difabs
_exptl_absorpt_process_details 'PLATON (Spek, 1982)'
_exptl_crystal_colour orange
_exptl_crystal_density_diffrn 1.702
_exptl_crystal_density_method 'not measured'
_exptl_crystal_description needle
_exptl_crystal_F_000 1184
_exptl_crystal_size_max 0.50
_exptl_crystal_size_mid 0.15
_exptl_crystal_size_min 0.13
_refine_diff_density_max 0.421
_refine_diff_density_min -0.381
_refine_diff_density_rms 0.069
_refine_ls_extinction_method none
_refine_ls_goodness_of_fit_ref 1.037
_refine_ls_hydrogen_treatment riding
_refine_ls_matrix_type full
_refine_ls_number_parameters 307
_refine_ls_number_reflns 5175
_refine_ls_number_restraints 0
_refine_ls_restrained_S_all 1.037
_refine_ls_R_factor_all 0.0678
_refine_ls_R_factor_gt 0.0335
_refine_ls_shift/su_max 0.001
_refine_ls_shift/su_mean 0.000
_refine_ls_structure_factor_coef Fsqd
_refine_ls_weighting_details 'calc w=1/[\s^2^(Fo^2^)+(0.0584P)^2^+0.0959P] where P=(Fo^2^+2Fc^2^)/3'
_refine_ls_weighting_scheme calc
_refine_ls_wR_factor_gt 0.0881
_refine_ls_wR_factor_ref 0.0967
_reflns_number_gt 3490
_reflns_number_total 5175
_reflns_threshold_expression >2sigma(I)
_cod_data_source_file b004337ksup1.cif
_cod_data_source_block ferocn3
_cod_original_sg_symbol_H-M P21/n
_cod_database_code 7213389

loop_
_symmetry_equiv_pos_as_xyz
'x, y, z'
'x+1/2, -y+1/2, z+1/2'
'-x, -y, -z'
'-x-1/2, y-1/2, -z-1/2'

loop_
_atom_site_label
_atom_site_type_symbol
_atom_site_fract_x
_atom_site_fract_y
_atom_site_fract_z
_atom_site_U_iso_or_equiv
_atom_site_adp_type
_atom_site_occupancy
_atom_site_symmetry_multiplicity
_atom_site_calc_flag
_atom_site_refinement_flags
Fe1 Fe 0.08376(5) 0.297269(9) 0.42807(3) 0.03751(11) Uani 1 1 d .
S1 S 0.14877(10) 0.203849(18) 0.40497(5) 0.04469(16) Uani 1 1 d .
O1 O 0.3852(3) 0.20337(6) 0.40289(19) 0.0628(5) Uani 1 1 d .
O2 O 0.0144(3) 0.19842(6) 0.29455(16) 0.0571(5) Uani 1 1 d .
N1 N 0.0928(4) 0.16727(7) 0.5053(2) 0.0597(6) Uani 1 1 d .
N2 N -0.0962(5) 0.15478(7) 0.4906(2) 0.0603(6) Uani 1 1 d .
N3 N -0.2662(5) 0.14089(9) 0.4853(3) 0.0920(9) Uani 1 1 d .
C1 C 0.0619(4) 0.24307(7) 0.4835(2) 0.0403(5) Uani 1 1 d .
C2 C 0.1938(4) 0.26402(7) 0.5727(2) 0.0461(6) Uani 1 1 d .
H2 H 0.3425 0.2595 0.5964 0.060 Uiso 1 1 calc R
C3 C 0.0568(5) 0.29276(8) 0.6177(2) 0.0528(6) Uani 1 1 d .
H3 H 0.0994 0.3106 0.6775 0.069 Uiso 1 1 calc R
C4 C -0.1561(4) 0.29017(8) 0.5575(2) 0.0536(6) Uani 1 1 d .
H4 H -0.2763 0.3062 0.5710 0.070 Uiso 1 1 calc R
C5 C -0.1578(4) 0.25940(7) 0.4734(2) 0.0461(6) Uani 1 1 d .
H5 H -0.2771 0.2514 0.4221 0.060 Uiso 1 1 calc R
C6 C 0.3501(5) 0.31776(13) 0.3403(4) 0.0920(14) Uani 1 1 d .
H6 H 0.4978 0.3105 0.3566 0.120 Uiso 1 1 calc R
C7 C 0.1940(8) 0.30098(10) 0.2537(3) 0.0823(12) Uani 1 1 d .
H7 H 0.2199 0.2804 0.2023 0.107 Uiso 1 1 calc R
C8 C -0.0013(6) 0.32090(12) 0.2603(3) 0.0782(10) Uani 1 1 d .
H8 H -0.1313 0.3161 0.2128 0.102 Uiso 1 1 calc R
C9 C 0.0231(7) 0.34820(10) 0.3452(4) 0.0835(11) Uani 1 1 d .
H9 H -0.0880 0.3652 0.3666 0.109 Uiso 1 1 calc R
C10 C 0.2341(7) 0.34754(11) 0.3959(3) 0.0839(11) Uani 1 1 d .
H10 H 0.2918 0.3639 0.4567 0.109 Uiso 1 1 calc R
Fe1' Fe 0.25099(5) 0.062714(10) 0.25569(3) 0.04114(11) Uani 1 1 d .
S1' S 0.34288(11) -0.02895(2) 0.22643(6) 0.05160(17) Uani 1 1 d .
O1' O 0.5798(3) -0.02796(7) 0.2244(2) 0.0790(7) Uani 1 1 d .
O2' O 0.2115(4) -0.03286(6) 0.11526(17) 0.0671(5) Uani 1 1 d .
N1' N 0.2901(5) -0.06717(7) 0.3191(3) 0.0709(7) Uani 1 1 d .
N2' N 0.1051(5) -0.08125(7) 0.2929(2) 0.0626(6) Uani 1 1 d .
N3' N -0.0579(5) -0.09659(9) 0.2780(3) 0.0903(9) Uani 1 1 d .
C1' C 0.2501(4) 0.00865(7) 0.3120(2) 0.0441(5) Uani 1 1 d .
C2' C 0.3860(4) 0.03084(8) 0.3966(2) 0.0505(6) Uani 1 1 d .
H2' H 0.5374 0.0272 0.4158 0.066 Uiso 1 1 calc R
C3' C 0.2487(5) 0.05910(8) 0.4456(2) 0.0579(7) Uani 1 1 d .
H3' H 0.2942 0.0778 0.5021 0.075 Uiso 1 1 calc R
C4' C 0.0292(5) 0.05429(9) 0.3939(3) 0.0599(7) Uani 1 1 d .
H4' H -0.0940 0.0691 0.4120 0.078 Uiso 1 1 calc R
C5' C 0.0273(4) 0.02302(8) 0.3096(2) 0.0515(6) Uani 1 1 d .
H5' H -0.0947 0.0139 0.2626 0.067 Uiso 1 1 calc R
C6' C 0.5062(6) 0.08729(12) 0.1679(3) 0.0819(11) Uani 1 1 d .
H6' H 0.6573 0.0835 0.1876 0.106 Uiso 1 1 calc R
C7' C 0.3706(8) 0.06541(10) 0.0827(3) 0.0871(13) Uani 1 1 d .
H7' H 0.4162 0.0448 0.0362 0.113 Uiso 1 1 calc R
C8' C 0.1537(6) 0.08127(10) 0.0828(3) 0.0716(9) Uani 1 1 d .
H8' H 0.0297 0.0729 0.0358 0.093 Uiso 1 1 calc R
C9' C 0.1582(5) 0.11139(9) 0.1648(3) 0.0679(8) Uani 1 1 d .
H9' H 0.0364 0.1266 0.1825 0.088 Uiso 1 1 calc R
C10' C 0.3705(6) 0.11535(9) 0.2162(3) 0.0729(9) Uani 1 1 d .
H10' H 0.4162 0.1337 0.2737 0.095 Uiso 1 1 calc R

loop_
_atom_site_aniso_label
_atom_site_aniso_U_11
_atom_site_aniso_U_22
_atom_site_aniso_U_33
_atom_site_aniso_U_23
_atom_site_aniso_U_13
_atom_site_aniso_U_12
Fe1 0.03458(17) 0.0414(2) 0.03646(17) -0.00013(13) 0.00007(12) 0.00100(13)
S1 0.0461(3) 0.0456(4) 0.0422(3) -0.0012(2) 0.0002(2) 0.0050(3)
O1 0.0448(10) 0.0697(14) 0.0744(12) -0.0091(10) 0.0081(9) 0.0096(9)
O2 0.0698(12) 0.0580(12) 0.0427(9) -0.0063(8) -0.0056(8) 0.0034(9)
N1 0.0660(15) 0.0500(14) 0.0617(14) 0.0103(11) -0.0148(11) 0.0010(12)
N2 0.0773(18) 0.0402(13) 0.0631(14) 0.0055(11) -0.0015(13) 0.0048(12)
N3 0.080(2) 0.079(2) 0.116(2) 0.0197(18) -0.0039(18) -0.0137(17)
C1 0.0383(11) 0.0454(13) 0.0372(11) 0.0032(10) 0.0021(9) 0.0024(10)
C2 0.0484(13) 0.0540(15) 0.0356(11) 0.0030(10) -0.0035(10) 0.0024(11)
C3 0.0675(17) 0.0567(17) 0.0342(12) -0.0064(11) 0.0014(11) 0.0014(13)
C4 0.0482(14) 0.0572(17) 0.0571(15) 0.0001(12) 0.0221(12) 0.0094(12)
C5 0.0360(12) 0.0485(14) 0.0540(14) 0.0024(11) 0.0047(10) -0.0018(10)
C6 0.0417(16) 0.119(3) 0.116(3) 0.072(3) 0.0168(18) 0.0039(18)
C7 0.132(4) 0.0566(19) 0.0614(19) -0.0042(15) 0.046(2) -0.013(2)
C8 0.072(2) 0.110(3) 0.0517(17) 0.0288(19) -0.0156(15) -0.014(2)
C9 0.099(3) 0.060(2) 0.093(3) 0.0297(19) 0.023(2) 0.0234(19)
C10 0.118(3) 0.066(2) 0.068(2) 0.0060(17) -0.004(2) -0.046(2)
Fe1' 0.04177(19) 0.0420(2) 0.03980(18) -0.00029(14) 0.00305(13) -0.00315(14)
S1' 0.0497(4) 0.0495(4) 0.0561(4) -0.0071(3) 0.0067(3) -0.0032(3)
O1' 0.0488(11) 0.0773(16) 0.1118(18) -0.0249(13) 0.0160(11) 0.0001(10)
O2' 0.0806(14) 0.0686(14) 0.0518(11) -0.0127(9) 0.0004(10) -0.0093(11)
N1' 0.0808(19) 0.0518(15) 0.0789(17) 0.0053(13) -0.0120(14) -0.0023(13)
N2' 0.0797(18) 0.0450(14) 0.0642(15) -0.0032(11) 0.0150(13) -0.0018(13)
N3' 0.090(2) 0.072(2) 0.111(2) -0.0044(17) 0.0260(18) -0.0224(17)
C1' 0.0436(13) 0.0449(14) 0.0440(12) 0.0021(10) 0.0071(10) -0.0054(10)
C2' 0.0547(15) 0.0558(16) 0.0408(12) 0.0045(11) -0.0016(11) -0.0034(12)
C3' 0.0760(19) 0.0567(18) 0.0415(13) -0.0064(12) 0.0084(12) -0.0052(14)
C4' 0.0584(17) 0.0599(18) 0.0631(17) -0.0047(14) 0.0230(14) 0.0007(14)
C5' 0.0437(13) 0.0536(16) 0.0578(15) 0.0009(12) 0.0081(11) -0.0071(11)
C6' 0.0571(18) 0.098(3) 0.091(2) 0.043(2) 0.0158(17) -0.0100(18)
C7' 0.147(4) 0.060(2) 0.0580(18) 0.0110(15) 0.052(2) 0.013(2)
C8' 0.092(2) 0.074(2) 0.0476(15) 0.0104(15) -0.0122(15) -0.0131(18)
C9' 0.077(2) 0.0569(18) 0.0694(19) 0.0137(15) -0.0035(15) 0.0084(15)
C10' 0.088(2) 0.0547(19) 0.075(2) 0.0120(15) -0.0015(18) -0.0192(17)

loop_
_atom_type_symbol
_atom_type_description
_atom_type_scat_dispersion_real
_atom_type_scat_dispersion_imag
_atom_type_scat_source
C C 0.0033 0.0016 'International Tables Vol C Tables 4.2.6.8 and 6.1.1.4'
H H 0.0000 0.0000 'International Tables Vol C Tables 4.2.6.8 and 6.1.1.4'
N N 0.0061 0.0033 'International Tables Vol C Tables 4.2.6.8 and 6.1.1.4'
O O 0.0106 0.0060 'International Tables Vol C Tables 4.2.6.8 and 6.1.1.4'
S S 0.1246 0.1234 'International Tables Vol C Tables 4.2.6.8 and 6.1.1.4'
Fe Fe 0.3463 0.8444 'International Tables Vol C Tables 4.2.6.8 and 6.1.1.4'

loop_
_geom_angle_atom_site_label_1
_geom_angle_atom_site_label_2
_geom_angle_atom_site_label_3
_geom_angle
C1 Fe1 C6 122.82(14)
C1 Fe1 C10 156.77(15)
C6 Fe1 C10 40.68(16)
C1 Fe1 C7 111.51(12)
C6 Fe1 C7 41.22(17)
C10 Fe1 C7 67.65(14)
C1 Fe1 C9 163.58(15)
C6 Fe1 C9 66.94(15)
C10 Fe1 C9 39.10(16)
C7 Fe1 C9 65.95(15)
C1 Fe1 C8 129.52(14)
C6 Fe1 C8 67.11(14)
C10 Fe1 C8 65.61(14)
C7 Fe1 C8 39.33(15)
C9 Fe1 C8 38.22(15)
C1 Fe1 C2 41.27(9)
C6 Fe1 C2 109.12(12)
C10 Fe1 C2 120.12(13)
C7 Fe1 C2 129.93(15)
C9 Fe1 C2 152.98(15)
C8 Fe1 C2 167.34(15)
C1 Fe1 C5 41.55(10)
C6 Fe1 C5 157.81(17)
C10 Fe1 C5 159.65(16)
C7 Fe1 C5 121.72(14)
C9 Fe1 C5 124.53(13)
C8 Fe1 C5 109.00(12)
C2 Fe1 C5 69.61(10)
C1 Fe1 C4 68.05(10)
C6 Fe1 C4 161.23(18)
C10 Fe1 C4 123.39(15)
C7 Fe1 C4 154.36(16)
C9 Fe1 C4 106.80(13)
C8 Fe1 C4 119.77(13)
C2 Fe1 C4 67.86(11)
C5 Fe1 C4 40.33(10)
C1 Fe1 C3 67.82(10)
C6 Fe1 C3 125.93(15)
C10 Fe1 C3 106.90(12)
C7 Fe1 C3 165.46(16)
C9 Fe1 C3 118.99(14)
C8 Fe1 C3 152.23(15)
C2 Fe1 C3 39.91(10)
C5 Fe1 C3 68.15(10)
C4 Fe1 C3 39.97(11)
O1 S1 O2 121.09(12)
O1 S1 C1 109.92(12)
O2 S1 C1 110.51(11)
O1 S1 N1 102.74(12)
O2 S1 N1 107.96(12)
C1 S1 N1 102.74(12)
N2 N1 S1 112.99(18)
N3 N2 N1 173.7(3)
C2 C1 C5 109.0(2)
C2 C1 S1 125.50(18)
C5 C1 S1 125.50(19)
C2 C1 Fe1 70.65(14)
C5 C1 Fe1 70.55(14)
S1 C1 Fe1 126.49(12)
C3 C2 C1 107.0(2)
C3 C2 Fe1 71.08(14)
C1 C2 Fe1 68.09(13)
C2 C3 C4 108.9(2)
C2 C3 Fe1 69.01(13)
C4 C3 Fe1 69.71(14)
C3 C4 C5 109.2(2)
C3 C4 Fe1 70.32(15)
C5 C4 Fe1 69.17(13)
C4 C5 C1 106.0(2)
C4 C5 Fe1 70.50(15)
C1 C5 Fe1 67.90(13)
C10 C6 C7 105.5(3)
C10 C6 Fe1 69.72(18)
C7 C6 Fe1 69.54(18)
C8 C7 C6 107.0(3)
C8 C7 Fe1 70.92(18)
C6 C7 Fe1 69.24(18)
C9 C8 C7 109.6(3)
C9 C8 Fe1 70.52(18)
C7 C8 Fe1 69.75(18)
C8 C9 C10 109.9(3)
C8 C9 Fe1 71.3(2)
C10 C9 Fe1 70.12(19)
C9 C10 C6 108.0(3)
C9 C10 Fe1 70.77(19)
C6 C10 Fe1 69.60(19)
C1' Fe1' C6' 124.13(13)
C1' Fe1' C7' 109.27(12)
C6' Fe1' C7' 41.26(16)
C1' Fe1' C2' 41.59(10)
C6' Fe1' C2' 107.57(13)
C7' Fe1' C2' 124.81(14)
C1' Fe1' C5' 41.36(10)
C6' Fe1' C5' 160.82(15)
C7' Fe1' C5' 123.75(15)
C2' Fe1' C5' 69.71(11)
C1' Fe1' C10' 159.26(12)
C6' Fe1' C10' 40.12(14)
C7' Fe1' C10' 67.98(15)
C2' Fe1' C10' 121.76(12)
C5' Fe1' C10' 157.57(14)
C1' Fe1' C9' 160.42(12)
C6' Fe1' C9' 67.16(14)
C7' Fe1' C9' 67.50(14)
C2' Fe1' C9' 156.38(12)
C5' Fe1' C9' 122.98(12)
C10' Fe1' C9' 39.37(12)
C1' Fe1' C8' 125.39(12)
C6' Fe1' C8' 68.14(14)
C7' Fe1' C8' 40.63(15)
C2' Fe1' C8' 162.22(13)
C5' Fe1' C8' 108.33(12)
C10' Fe1' C8' 66.87(13)
C9' Fe1' C8' 39.56(13)
C1' Fe1' C3' 68.73(11)
C6' Fe1' C3' 121.94(14)
C7' Fe1' C3' 159.73(17)
C2' Fe1' C3' 40.27(11)
C5' Fe1' C3' 68.99(11)
C10' Fe1' C3' 106.35(13)
C9' Fe1' C3' 121.28(12)
C8' Fe1' C3' 156.87(14)
C1' Fe1' C4' 68.44(11)
C6' Fe1' C4' 157.21(16)
C7' Fe1' C4' 159.35(17)
C2' Fe1' C4' 68.04(12)
C5' Fe1' C4' 40.82(11)
C10' Fe1' C4' 121.66(14)
C9' Fe1' C4' 107.38(13)
C8' Fe1' C4' 122.74(14)
C3' Fe1' C4' 40.29(12)
O2' S1' O1' 120.70(14)
O2' S1' N1' 108.06(13)
O1' S1' N1' 103.65(15)
O2' S1' C1' 110.50(12)
O1' S1' C1' 109.52(13)
N1' S1' C1' 102.68(13)
N2' N1' S1' 111.4(2)
N3' N2' N1' 173.1(4)
C5' C1' C2' 109.0(2)
C5' C1' S1' 125.86(19)
C2' C1' S1' 125.2(2)
C5' C1' Fe1' 70.75(15)
C2' C1' Fe1' 70.49(15)
S1' C1' Fe1' 124.41(13)
C3' C2' C1' 107.5(2)
C3' C2' Fe1' 70.73(15)
C1' C2' Fe1' 67.92(14)
C2' C3' C4' 108.3(2)
C2' C3' Fe1' 69.01(14)
C4' C3' Fe1' 69.98(15)
C3' C4' C5' 109.1(2)
C3' C4' Fe1' 69.72(15)
C5' C4' Fe1' 68.75(15)
C1' C5' C4' 106.2(2)
C1' C5' Fe1' 67.89(14)
C4' C5' Fe1' 70.42(16)
C10' C6' C7' 107.4(3)
C10' C6' Fe1' 70.48(18)
C7' C6' Fe1' 69.57(18)
C8' C7' C6' 106.6(3)
C8' C7' Fe1' 70.13(18)
C6' C7' Fe1' 69.17(18)
C9' C8' C7' 108.0(3)
C9' C8' Fe1' 70.21(17)
C7' C8' Fe1' 69.24(17)
C10' C9' C8' 109.3(3)
C10' C9' Fe1' 70.20(18)
C8' C9' Fe1' 70.23(18)
C9' C10' C6' 108.7(3)
C9' C10' Fe1' 70.44(18)
C6' C10' Fe1' 69.41(19)

loop_
_geom_bond_atom_site_label_1
_geom_bond_atom_site_label_2
_geom_bond_distance
Fe1 C1 2.005(2)
Fe1 C6 2.020(3)
Fe1 C10 2.021(3)
Fe1 C7 2.024(3)
Fe1 C9 2.029(3)
Fe1 C8 2.038(3)
Fe1 C2 2.039(2)
Fe1 C5 2.040(2)
Fe1 C4 2.058(2)
Fe1 C3 2.066(2)
S1 O1 1.4162(19)
S1 O2 1.4238(18)
S1 C1 1.712(2)
S1 N1 1.724(2)
N1 N2 1.218(3)
N2 N3 1.128(4)
C1 C2 1.425(3)
C1 C5 1.435(3)
C2 C3 1.401(4)
C3 C4 1.410(4)
C4 C5 1.413(4)
C6 C10 1.405(5)
C6 C7 1.423(6)
C7 C8 1.367(5)
C8 C9 1.332(5)
C9 C10 1.356(5)
Fe1' C1' 1.997(2)
Fe1' C6' 2.023(3)
Fe1' C7' 2.029(3)
Fe1' C2' 2.032(2)
Fe1' C5' 2.036(3)
Fe1' C10' 2.037(3)
Fe1' C9' 2.040(3)
Fe1' C8' 2.040(3)
Fe1' C3' 2.054(3)
Fe1' C4' 2.058(3)
S1' O2' 1.415(2)
S1' O1' 1.419(2)
S1' N1' 1.713(3)
S1' C1' 1.718(3)
N1' N2' 1.236(4)
N2' N3' 1.121(4)
C1' C5' 1.425(3)
C1' C2' 1.431(3)
C2' C3' 1.407(4)
C3' C4' 1.416(4)
C4' C5' 1.428(4)
C6' C10' 1.393(5)
C6' C7' 1.428(5)
C7' C8' 1.413(5)
C8' C9' 1.381(5)
C9' C10' 1.373(4)

loop_
_geom_torsion_atom_site_label_1
_geom_torsion_atom_site_label_2
_geom_torsion_atom_site_label_3
_geom_torsion_atom_site_label_4
_geom_torsion
O1 S1 N1 N2 -157.7(2)
O2 S1 N1 N2 -28.7(2)
C1 S1 N1 N2 88.1(2)
S1 N1 N2 N3 178(100)
O1 S1 C1 C2 -22.4(2)
O2 S1 C1 C2 -158.6(2)
N1 S1 C1 C2 86.4(2)
O1 S1 C1 C5 159.9(2)
O2 S1 C1 C5 23.7(2)
N1 S1 C1 C5 -91.3(2)
O1 S1 C1 Fe1 68.81(18)
O2 S1 C1 Fe1 -67.41(18)
N1 S1 C1 Fe1 177.62(14)
C6 Fe1 C1 C2 81.7(2)
C10 Fe1 C1 C2 43.5(4)
C7 Fe1 C1 C2 126.66(19)
C9 Fe1 C1 C2 -155.6(4)
C8 Fe1 C1 C2 167.83(18)
C5 Fe1 C1 C2 -119.3(2)
C4 Fe1 C1 C2 -80.98(16)
C3 Fe1 C1 C2 -37.69(15)
C6 Fe1 C1 C5 -159.0(2)
C10 Fe1 C1 C5 162.8(3)
C7 Fe1 C1 C5 -114.0(2)
C9 Fe1 C1 C5 -36.3(5)
C8 Fe1 C1 C5 -72.9(2)
C2 Fe1 C1 C5 119.3(2)
C4 Fe1 C1 C5 38.32(15)
C3 Fe1 C1 C5 81.61(15)
C6 Fe1 C1 S1 -38.7(2)
C10 Fe1 C1 S1 -76.9(3)
C7 Fe1 C1 S1 6.3(2)
C9 Fe1 C1 S1 84.0(5)
C8 Fe1 C1 S1 47.4(2)
C2 Fe1 C1 S1 -120.4(2)
C5 Fe1 C1 S1 120.3(2)
C4 Fe1 C1 S1 158.64(19)
C3 Fe1 C1 S1 -158.08(19)
C5 C1 C2 C3 0.4(3)
S1 C1 C2 C3 -177.64(18)
Fe1 C1 C2 C3 60.78(17)
C5 C1 C2 Fe1 -60.40(16)
S1 C1 C2 Fe1 121.58(19)
C1 Fe1 C2 C3 -118.1(2)
C6 Fe1 C2 C3 123.6(2)
C10 Fe1 C2 C3 80.2(2)
C7 Fe1 C2 C3 165.2(2)
C9 Fe1 C2 C3 47.1(3)
C8 Fe1 C2 C3 -165.9(5)
C5 Fe1 C2 C3 -79.96(17)
C4 Fe1 C2 C3 -36.58(17)
C6 Fe1 C2 C1 -118.3(2)
C10 Fe1 C2 C1 -161.72(18)
C7 Fe1 C2 C1 -76.8(2)
C9 Fe1 C2 C1 165.1(3)
C8 Fe1 C2 C1 -47.9(6)
C5 Fe1 C2 C1 38.10(14)
C4 Fe1 C2 C1 81.48(15)
C3 Fe1 C2 C1 118.1(2)
C1 C2 C3 C4 -0.5(3)
Fe1 C2 C3 C4 58.40(19)
C1 C2 C3 Fe1 -58.86(16)
C1 Fe1 C3 C2 38.94(15)
C6 Fe1 C3 C2 -76.4(2)
C10 Fe1 C3 C2 -117.0(2)
C7 Fe1 C3 C2 -51.4(5)
C9 Fe1 C3 C2 -157.65(19)
C8 Fe1 C3 C2 173.4(3)
C5 Fe1 C3 C2 83.93(17)
C4 Fe1 C3 C2 120.8(2)
C1 Fe1 C3 C4 -81.83(17)
C6 Fe1 C3 C4 162.9(2)
C10 Fe1 C3 C4 122.2(2)
C7 Fe1 C3 C4 -172.1(5)
C9 Fe1 C3 C4 81.6(2)
C8 Fe1 C3 C4 52.7(3)
C2 Fe1 C3 C4 -120.8(2)
C5 Fe1 C3 C4 -36.85(16)
C2 C3 C4 C5 0.4(3)
Fe1 C3 C4 C5 58.36(18)
C2 C3 C4 Fe1 -57.98(18)
C1 Fe1 C4 C3 81.21(16)
C6 Fe1 C4 C3 -47.9(4)
C10 Fe1 C4 C3 -75.9(2)
C7 Fe1 C4 C3 175.4(3)
C9 Fe1 C4 C3 -115.3(2)
C8 Fe1 C4 C3 -154.7(2)
C2 Fe1 C4 C3 36.52(16)
C5 Fe1 C4 C3 120.7(2)
C1 Fe1 C4 C5 -39.46(15)
C6 Fe1 C4 C5 -168.5(3)
C10 Fe1 C4 C5 163.48(18)
C7 Fe1 C4 C5 54.8(3)
C9 Fe1 C4 C5 123.99(19)
C8 Fe1 C4 C5 84.6(2)
C2 Fe1 C4 C5 -84.15(16)
C3 Fe1 C4 C5 -120.7(2)
C3 C4 C5 C1 -0.1(3)
Fe1 C4 C5 C1 58.91(16)
C3 C4 C5 Fe1 -59.05(19)
C2 C1 C5 C4 -0.1(3)
S1 C1 C5 C4 177.87(18)
Fe1 C1 C5 C4 -60.61(17)
C2 C1 C5 Fe1 60.46(16)
S1 C1 C5 Fe1 -121.52(18)
C1 Fe1 C5 C4 117.3(2)
C6 Fe1 C5 C4 170.2(3)
C10 Fe1 C5 C4 -43.1(4)
C7 Fe1 C5 C4 -155.4(2)
C9 Fe1 C5 C4 -74.4(2)
C8 Fe1 C5 C4 -113.94(19)
C2 Fe1 C5 C4 79.43(16)
C3 Fe1 C5 C4 36.54(16)
C6 Fe1 C5 C1 53.0(4)
C10 Fe1 C5 C1 -160.3(3)
C7 Fe1 C5 C1 87.3(2)
C9 Fe1 C5 C1 168.27(18)
C8 Fe1 C5 C1 128.77(18)
C2 Fe1 C5 C1 -37.86(14)
C4 Fe1 C5 C1 -117.3(2)
C3 Fe1 C5 C1 -80.75(15)
C1 Fe1 C6 C10 -157.99(19)
C7 Fe1 C6 C10 116.3(3)
C9 Fe1 C6 C10 37.0(2)
C8 Fe1 C6 C10 78.7(2)
C2 Fe1 C6 C10 -114.3(2)
C5 Fe1 C6 C10 163.0(3)
C4 Fe1 C6 C10 -37.0(5)
C3 Fe1 C6 C10 -73.0(2)
C1 Fe1 C6 C7 85.7(2)
C10 Fe1 C6 C7 -116.3(3)
C9 Fe1 C6 C7 -79.3(2)
C8 Fe1 C6 C7 -37.6(2)
C2 Fe1 C6 C7 129.4(2)
C5 Fe1 C6 C7 46.7(4)
C4 Fe1 C6 C7 -153.2(4)
C3 Fe1 C6 C7 170.7(2)
C10 C6 C7 C8 0.4(4)
Fe1 C6 C7 C8 61.2(2)
C10 C6 C7 Fe1 -60.8(2)
C1 Fe1 C7 C8 126.8(2)
C6 Fe1 C7 C8 -117.5(3)
C10 Fe1 C7 C8 -78.3(3)
C9 Fe1 C7 C8 -35.6(2)
C2 Fe1 C7 C8 170.4(2)
C5 Fe1 C7 C8 81.3(2)
C4 Fe1 C7 C8 42.9(4)
C3 Fe1 C7 C8 -148.8(5)
C1 Fe1 C7 C6 -115.7(2)
C10 Fe1 C7 C6 39.2(2)
C9 Fe1 C7 C6 81.9(2)
C8 Fe1 C7 C6 117.5(3)
C2 Fe1 C7 C6 -72.1(3)
C5 Fe1 C7 C6 -161.1(2)
C4 Fe1 C7 C6 160.4(3)
C3 Fe1 C7 C6 -31.3(6)
C6 C7 C8 C9 -0.7(4)
Fe1 C7 C8 C9 59.4(2)
C6 C7 C8 Fe1 -60.1(2)
C1 Fe1 C8 C9 164.2(2)
C6 Fe1 C8 C9 -81.3(3)
C10 Fe1 C8 C9 -36.7(2)
C7 Fe1 C8 C9 -120.7(3)
C2 Fe1 C8 C9 -156.4(5)
C5 Fe1 C8 C9 122.1(2)
C4 Fe1 C8 C9 79.2(2)
C3 Fe1 C8 C9 43.1(4)
C1 Fe1 C8 C7 -75.1(3)
C6 Fe1 C8 C7 39.4(2)
C10 Fe1 C8 C7 83.9(3)
C9 Fe1 C8 C7 120.7(3)
C2 Fe1 C8 C7 -35.7(7)
C5 Fe1 C8 C7 -117.2(2)
C4 Fe1 C8 C7 -160.2(2)
C3 Fe1 C8 C7 163.8(3)
C7 C8 C9 C10 0.8(4)
Fe1 C8 C9 C10 59.7(2)
C7 C8 C9 Fe1 -58.9(2)
C1 Fe1 C9 C8 -47.9(5)
C6 Fe1 C9 C8 81.8(3)
C10 Fe1 C9 C8 120.3(3)
C7 Fe1 C9 C8 36.6(2)
C2 Fe1 C9 C8 168.9(2)
C5 Fe1 C9 C8 -76.4(2)
C4 Fe1 C9 C8 -117.1(2)
C3 Fe1 C9 C8 -158.6(2)
C1 Fe1 C9 C10 -168.2(4)
C6 Fe1 C9 C10 -38.5(2)
C7 Fe1 C9 C10 -83.6(3)
C8 Fe1 C9 C10 -120.3(3)
C2 Fe1 C9 C10 48.6(4)
C5 Fe1 C9 C10 163.3(2)
C4 Fe1 C9 C10 122.7(2)
C3 Fe1 C9 C10 81.1(2)
C8 C9 C10 C6 -0.5(4)
Fe1 C9 C10 C6 59.9(2)
C8 C9 C10 Fe1 -60.4(3)
C7 C6 C10 C9 0.0(4)
Fe1 C6 C10 C9 -60.7(2)
C7 C6 C10 Fe1 60.7(2)
C1 Fe1 C10 C9 171.6(3)
C6 Fe1 C10 C9 118.6(3)
C7 Fe1 C10 C9 78.9(3)
C8 Fe1 C10 C9 35.9(2)
C2 Fe1 C10 C9 -156.8(2)
C5 Fe1 C10 C9 -42.9(4)
C4 Fe1 C10 C9 -74.8(2)
C3 Fe1 C10 C9 -115.4(2)
C1 Fe1 C10 C6 53.0(4)
C7 Fe1 C10 C6 -39.7(2)
C9 Fe1 C10 C6 -118.6(3)
C8 Fe1 C10 C6 -82.7(2)
C2 Fe1 C10 C6 84.6(2)
C5 Fe1 C10 C6 -161.5(3)
C4 Fe1 C10 C6 166.6(2)
C3 Fe1 C10 C6 126.0(2)
O2' S1' N1' N2' -23.9(3)
O1' S1' N1' N2' -153.1(2)
C1' S1' N1' N2' 92.9(2)
S1' N1' N2' N3' 179(100)
O2' S1' C1' C5' 27.5(3)
O1' S1' C1' C5' 162.8(2)
N1' S1' C1' C5' -87.6(2)
O2' S1' C1' C2' -151.9(2)
O1' S1' C1' C2' -16.6(3)
N1' S1' C1' C2' 93.0(2)
O2' S1' C1' Fe1' -62.64(18)
O1' S1' C1' Fe1' 72.65(19)
N1' S1' C1' Fe1' -177.69(15)
C6' Fe1' C1' C5' -163.10(19)
C7' Fe1' C1' C5' -119.6(2)
C2' Fe1' C1' C5' 119.3(2)
C10' Fe1' C1' C5' 161.9(3)
C9' Fe1' C1' C5' -42.7(4)
C8' Fe1' C1' C5' -77.1(2)
C3' Fe1' C1' C5' 81.94(16)
C4' Fe1' C1' C5' 38.51(15)
C6' Fe1' C1' C2' 77.6(2)
C7' Fe1' C1' C2' 121.1(2)
C5' Fe1' C1' C2' -119.3(2)
C10' Fe1' C1' C2' 42.6(4)
C9' Fe1' C1' C2' -162.0(3)
C8' Fe1' C1' C2' 163.59(18)
C3' Fe1' C1' C2' -37.34(16)
C4' Fe1' C1' C2' -80.77(17)
C6' Fe1' C1' S1' -42.2(2)
C7' Fe1' C1' S1' 1.3(2)
C2' Fe1' C1' S1' -119.9(2)
C5' Fe1' C1' S1' 120.9(2)
C10' Fe1' C1' S1' -77.3(4)
C9' Fe1' C1' S1' 78.2(4)
C8' Fe1' C1' S1' 43.7(2)
C3' Fe1' C1' S1' -157.20(19)
C4' Fe1' C1' S1' 159.38(19)
C5' C1' C2' C3' -0.6(3)
S1' C1' C2' C3' 178.86(19)
Fe1' C1' C2' C3' 59.93(18)
C5' C1' C2' Fe1' -60.55(18)
S1' C1' C2' Fe1' 118.93(19)
C1' Fe1' C2' C3' -119.0(2)
C6' Fe1' C2' C3' 119.0(2)
C7' Fe1' C2' C3' 161.2(2)
C5' Fe1' C2' C3' -81.09(18)
C10' Fe1' C2' C3' 77.4(2)
C9' Fe1' C2' C3' 46.0(4)
C8' Fe1' C2' C3' -167.9(4)
C4' Fe1' C2' C3' -37.21(17)
C6' Fe1' C2' C1' -122.00(19)
C7' Fe1' C2' C1' -79.8(2)
C5' Fe1' C2' C1' 37.92(15)
C10' Fe1' C2' C1' -163.63(16)
C9' Fe1' C2' C1' 165.0(3)
C8' Fe1' C2' C1' -48.9(5)
C3' Fe1' C2' C1' 119.0(2)
C4' Fe1' C2' C1' 81.79(16)
C1' C2' C3' C4' 1.0(3)
Fe1' C2' C3' C4' 59.13(19)
C1' C2' C3' Fe1' -58.17(17)
C1' Fe1' C3' C2' 38.53(16)
C6' Fe1' C3' C2' -79.3(2)
C7' Fe1' C3' C2' -49.7(4)
C5' Fe1' C3' C2' 83.03(17)
C10' Fe1' C3' C2' -120.16(18)
C9' Fe1' C3' C2' -160.29(17)
C8' Fe1' C3' C2' 170.7(3)
C4' Fe1' C3' C2' 119.9(2)
C1' Fe1' C3' C4' -81.33(18)
C6' Fe1' C3' C4' 160.8(2)
C7' Fe1' C3' C4' -169.5(3)
C2' Fe1' C3' C4' -119.9(2)
C5' Fe1' C3' C4' -36.83(17)
C10' Fe1' C3' C4' 119.98(19)
C9' Fe1' C3' C4' 79.8(2)
C8' Fe1' C3' C4' 50.8(4)
C2' C3' C4' C5' -1.0(3)
Fe1' C3' C4' C5' 57.56(19)
C2' C3' C4' Fe1' -58.53(18)
C1' Fe1' C4' C3' 82.13(18)
C6' Fe1' C4' C3' -46.0(4)
C7' Fe1' C4' C3' 169.7(3)
C2' Fe1' C4' C3' 37.19(17)
C5' Fe1' C4' C3' 121.1(2)
C10' Fe1' C4' C3' -77.5(2)
C9' Fe1' C4' C3' -118.18(18)
C8' Fe1' C4' C3' -158.78(18)
C1' Fe1' C4' C5' -39.01(16)
C6' Fe1' C4' C5' -167.1(3)
C7' Fe1' C4' C5' 48.6(4)
C2' Fe1' C4' C5' -83.95(17)
C10' Fe1' C4' C5' 161.33(17)
C9' Fe1' C4' C5' 120.68(18)
C8' Fe1' C4' C5' 80.1(2)
C3' Fe1' C4' C5' -121.1(2)
C2' C1' C5' C4' 0.0(3)
S1' C1' C5' C4' -179.4(2)
Fe1' C1' C5' C4' -60.36(18)
C2' C1' C5' Fe1' 60.39(17)
S1' C1' C5' Fe1' -119.1(2)
C3' C4' C5' C1' 0.6(3)
Fe1' C4' C5' C1' 58.71(17)
C3' C4' C5' Fe1' -58.1(2)
C6' Fe1' C5' C1' 47.1(4)
C7' Fe1' C5' C1' 80.9(2)
C2' Fe1' C5' C1' -38.11(14)
C10' Fe1' C5' C1' -163.2(3)
C9' Fe1' C5' C1' 164.28(16)
C8' Fe1' C5' C1' 123.15(17)
C3' Fe1' C5' C1' -81.27(16)
C4' Fe1' C5' C1' -117.6(2)
C1' Fe1' C5' C4' 117.6(2)
C6' Fe1' C5' C4' 164.7(4)
C7' Fe1' C5' C4' -161.5(2)
C2' Fe1' C5' C4' 79.53(18)
C10' Fe1' C5' C4' -45.6(4)
C9' Fe1' C5' C4' -78.1(2)
C8' Fe1' C5' C4' -119.2(2)
C3' Fe1' C5' C4' 36.37(17)
C1' Fe1' C6' C10' -161.61(18)
C7' Fe1' C6' C10' 118.1(3)
C2' Fe1' C6' C10' -118.8(2)
C5' Fe1' C6' C10' 162.6(3)
C9' Fe1' C6' C10' 36.68(19)
C8' Fe1' C6' C10' 79.6(2)
C3' Fe1' C6' C10' -77.0(2)
C4' Fe1' C6' C10' -43.8(4)
C1' Fe1' C6' C7' 80.3(2)
C2' Fe1' C6' C7' 123.2(2)
C5' Fe1' C6' C7' 44.5(5)
C10' Fe1' C6' C7' -118.1(3)
C9' Fe1' C6' C7' -81.4(2)
C8' Fe1' C6' C7' -38.5(2)
C3' Fe1' C6' C7' 164.9(2)
C4' Fe1' C6' C7' -161.8(3)
C10' C6' C7' C8' -0.1(3)
Fe1' C6' C7' C8' 60.5(2)
C10' C6' C7' Fe1' -60.6(2)
C1' Fe1' C7' C8' 122.3(2)
C6' Fe1' C7' C8' -117.5(3)
C2' Fe1' C7' C8' 166.10(19)
C5' Fe1' C7' C8' 78.6(2)
C10' Fe1' C7' C8' -79.7(2)
C9' Fe1' C7' C8' -37.0(2)
C3' Fe1' C7' C8' -157.0(3)
C4' Fe1' C7' C8' 42.5(5)
C1' Fe1' C7' C6' -120.2(2)
C2' Fe1' C7' C6' -76.4(2)
C5' Fe1' C7' C6' -163.9(2)
C10' Fe1' C7' C6' 37.8(2)
C9' Fe1' C7' C6' 80.5(2)
C8' Fe1' C7' C6' 117.5(3)
C3' Fe1' C7' C6' -39.5(5)
C4' Fe1' C7' C6' 160.0(3)
C6' C7' C8' C9' -0.1(4)
Fe1' C7' C8' C9' 59.7(2)
C6' C7' C8' Fe1' -59.9(2)
C1' Fe1' C8' C9' 162.69(18)
C6' Fe1' C8' C9' -80.1(2)
C7' Fe1' C8' C9' -119.2(3)
C2' Fe1' C8' C9' -159.4(3)
C5' Fe1' C8' C9' 120.0(2)
C10' Fe1' C8' C9' -36.6(2)
C3' Fe1' C8' C9' 40.7(4)
C4' Fe1' C8' C9' 77.2(2)
C1' Fe1' C8' C7' -78.1(2)
C6' Fe1' C8' C7' 39.1(2)
C2' Fe1' C8' C7' -40.2(5)
C5' Fe1' C8' C7' -120.8(2)
C10' Fe1' C8' C7' 82.6(2)
C9' Fe1' C8' C7' 119.2(3)
C3' Fe1' C8' C7' 159.9(3)
C4' Fe1' C8' C7' -163.6(2)
C7' C8' C9' C10' 0.4(4)
Fe1' C8' C9' C10' 59.5(2)
C7' C8' C9' Fe1' -59.1(2)
C1' Fe1' C9' C10' -166.6(3)
C6' Fe1' C9' C10' -37.4(2)
C7' Fe1' C9' C10' -82.2(2)
C2' Fe1' C9' C10' 44.3(4)
C5' Fe1' C9' C10' 161.1(2)
C8' Fe1' C9' C10' -120.2(3)
C3' Fe1' C9' C10' 77.2(2)
C4' Fe1' C9' C10' 119.1(2)
C1' Fe1' C9' C8' -46.4(4)
C6' Fe1' C9' C8' 82.9(2)
C7' Fe1' C9' C8' 38.0(2)
C2' Fe1' C9' C8' 164.5(3)
C5' Fe1' C9' C8' -78.7(2)
C10' Fe1' C9' C8' 120.2(3)
C3' Fe1' C9' C8' -162.6(2)
C4' Fe1' C9' C8' -120.7(2)
C8' C9' C10' C6' -0.5(4)
Fe1' C9' C10' C6' 59.1(2)
C8' C9' C10' Fe1' -59.5(2)
C7' C6' C10' C9' 0.4(4)
Fe1' C6' C10' C9' -59.7(2)
C7' C6' C10' Fe1' 60.1(2)
C1' Fe1' C10' C9' 167.3(3)
C6' Fe1' C10' C9' 119.8(3)
C7' Fe1' C10' C9' 80.9(2)
C2' Fe1' C10' C9' -160.80(18)
C5' Fe1' C10' C9' -45.3(4)
C8' Fe1' C10' C9' 36.8(2)
C3' Fe1' C10' C9' -119.7(2)
C4' Fe1' C10' C9' -78.6(2)
C1' Fe1' C10' C6' 47.5(4)
C7' Fe1' C10' C6' -38.9(2)
C2' Fe1' C10' C6' 79.4(2)
C5' Fe1' C10' C6' -165.1(3)
C9' Fe1' C10' C6' -119.8(3)
C8' Fe1' C10' C6' -83.0(2)
C3' Fe1' C10' C6' 120.5(2)
C4' Fe1' C10' C6' 161.7(2)
